data_1502426
loop_
_publ_author_name
'Dong, Shunxi'
'Liu, Xiaohua'
'Zhang, Yulong'
'Lin, Lili'
'Feng, Xiaoming'

_publ_section_title
;
 Asymmetric synthesis of 3,4-diaminochroman-2-ones promoted by guanidine
 and bisguanidium salt.
;
_journal_issue 19
_journal_name_full 'Organic letters'
_journal_page_first 5060
_journal_page_last 5063
_journal_paper_doi 10.1021/ol2018888
_journal_volume 13
_journal_year 2011
_chemical_absolute_configuration ad
_chemical_formula_moiety 'C29 H24 N2 O3'
_chemical_formula_sum 'C29 H24 N2 O3'
_chemical_formula_weight 448.50
_chemical_name_systematic
; 
 ? 
;
_space_group_IT_number 19
_symmetry_cell_setting orthorhombic
_symmetry_space_group_name_Hall 'P 2ac 2ab'
_symmetry_space_group_name_H-M 'P 21 21 21'
_atom_sites_solution_hydrogens geom
_atom_sites_solution_primary direct
_atom_sites_solution_secondary difmap
_audit_creation_method SHELXL-97
_cell_angle_alpha 90.00
_cell_angle_beta 90.00
_cell_angle_gamma 90.00
_cell_formula_units_Z 4
_cell_length_a 11.190(2)
_cell_length_b 13.078(3)
_cell_length_c 16.013(3)
_cell_measurement_reflns_used 14711
_cell_measurement_temperature 173(2)
_cell_measurement_theta_max 68.24
_cell_measurement_theta_min 4.36
_cell_volume 2343.4(8)
_computing_cell_refinement 'Rapid Auto(Rigaku 2001)'
_computing_data_collection 'Rapid Auto(Rigaku 2001)'
_computing_data_reduction 'Rapid Auto(Rigaku 2001)'
_computing_molecular_graphics
;     
 Mercury: visualization and analysis of crystal structures, C. F. Macrae,
 P. R. Edgington, P. McCabe, E. Pidcock, G. P. Shields, R. Taylor,
 M. Towler and J. van de Streek, J. Appl. Cryst., 39, 453-457, 2006.
;
_computing_publication_material 'SHELX-97 (Sheldrick, 1997)'
_computing_structure_refinement 'SHELXL-97 (Sheldrick, 1997)'
_computing_structure_solution 'SHELXS-97 (Sheldrick, 1990)'
_diffrn_ambient_temperature 173(2)
_diffrn_measured_fraction_theta_full 0.994
_diffrn_measured_fraction_theta_max 0.994
_diffrn_measurement_device_type 'Rigaku raxis Rapid IP Area Detector'
_diffrn_measurement_method '\w scans'
_diffrn_radiation_monochromator graphite
_diffrn_radiation_source 'fine-focus sealed tube'
_diffrn_radiation_type CuK\a
_diffrn_radiation_wavelength 1.54178
_diffrn_reflns_av_R_equivalents 0.0304
_diffrn_reflns_av_sigmaI/netI 0.0285
_diffrn_reflns_limit_h_max 13
_diffrn_reflns_limit_h_min -13
_diffrn_reflns_limit_k_max 15
_diffrn_reflns_limit_k_min -15
_diffrn_reflns_limit_l_max 19
_diffrn_reflns_limit_l_min -13
_diffrn_reflns_number 14653
_diffrn_reflns_theta_full 68.24
_diffrn_reflns_theta_max 68.24
_diffrn_reflns_theta_min 4.36
_exptl_absorpt_coefficient_mu 0.662
_exptl_absorpt_correction_T_max 0.7482
_exptl_absorpt_correction_T_min 0.6905
_exptl_absorpt_correction_type numerical
_exptl_absorpt_process_details 'NUMABS by T. Higashi, June 3, 2003'
_exptl_crystal_colour colorless
_exptl_crystal_density_diffrn 1.271
_exptl_crystal_density_method 'not measured'
_exptl_crystal_description block
_exptl_crystal_F_000 944
_exptl_crystal_size_max 0.54
_exptl_crystal_size_mid 0.53
_exptl_crystal_size_min 0.51
_refine_diff_density_max 0.185
_refine_diff_density_min -0.139
_refine_diff_density_rms 0.031
_refine_ls_abs_structure_details 'Flack H D (1983), Acta Cryst. A39, 876-881'
_refine_ls_abs_structure_Flack -0.3(2)
_refine_ls_extinction_coef 0.0075(3)
_refine_ls_extinction_expression Fc^*^=kFc[1+0.001xFc^2^\l^3^/sin(2\q)]^-1/4^
_refine_ls_extinction_method SHELXL
_refine_ls_goodness_of_fit_ref 1.105
_refine_ls_hydrogen_treatment constr
_refine_ls_matrix_type full
_refine_ls_number_parameters 308
_refine_ls_number_reflns 4196
_refine_ls_number_restraints 0
_refine_ls_restrained_S_all 1.105
_refine_ls_R_factor_all 0.0325
_refine_ls_R_factor_gt 0.0296
_refine_ls_shift/su_max 0.000
_refine_ls_shift/su_mean 0.000
_refine_ls_structure_factor_coef Fsqd
_refine_ls_weighting_details 'calc w=1/[\s^2^(Fo^2^)+(0.0309P)^2^+0.4530P] where P=(Fo^2^+2Fc^2^)/3'
_refine_ls_weighting_scheme calc
_refine_ls_wR_factor_gt 0.0687
_refine_ls_wR_factor_ref 0.0794
_reflns_number_gt 3929
_reflns_number_total 4196
_reflns_threshold_expression >2sigma(I)
_cod_data_source_file ol2018888_si_003.cif
_cod_data_source_block a
_cod_original_sg_symbol_H-M P2(1)2(1)2(1)
_cod_database_code 1502426

loop_
_symmetry_equiv_pos_as_xyz
'x, y, z'
'-x+1/2, -y, z+1/2'
'-x, y+1/2, -z+1/2'
'x+1/2, -y+1/2, -z'

loop_
_atom_site_label
_atom_site_type_symbol
_atom_site_fract_x
_atom_site_fract_y
_atom_site_fract_z
_atom_site_U_iso_or_equiv
_atom_site_adp_type
_atom_site_occupancy
_atom_site_symmetry_multiplicity
_atom_site_calc_flag
_atom_site_refinement_flags
O1 O 0.61064(11) 0.10470(9) 0.31924(8) 0.0381(3) Uani 1 1 d .
O2 O 0.56813(11) 0.01703(8) 0.20662(8) 0.0406(3) Uani 1 1 d .
O3 O 0.30800(11) 0.01859(9) 0.21921(7) 0.0376(3) Uani 1 1 d .
N1 N 0.32996(12) 0.31220(10) 0.26820(9) 0.0341(3) Uani 1 1 d .
H1 H 0.3623 0.3741 0.2732 0.041 Uiso 1 1 d R
N2 N 0.39676(12) 0.14946(10) 0.15051(9) 0.0291(3) Uani 1 1 d .
H2 H 0.4005 0.1778 0.1000 0.035 Uiso 1 1 d R
C1 C 0.58568(15) 0.18667(14) 0.37358(11) 0.0350(4) Uani 1 1 d .
C2 C 0.66644(18) 0.19956(17) 0.43818(13) 0.0490(5) Uani 1 1 d .
H2A H 0.7364 0.1586 0.4416 0.059 Uiso 1 1 calc R
C3 C 0.6427(2) 0.27343(18) 0.49759(14) 0.0568(6) Uani 1 1 d .
H3A H 0.6966 0.2835 0.5427 0.068 Uiso 1 1 calc R
C4 C 0.5414(2) 0.33242(17) 0.49157(13) 0.0548(6) Uani 1 1 d .
H4A H 0.5248 0.3820 0.5333 0.066 Uiso 1 1 calc R
C5 C 0.46317(18) 0.32008(14) 0.42499(12) 0.0423(4) Uani 1 1 d .
H5A H 0.3947 0.3627 0.4208 0.051 Uiso 1 1 calc R
C6 C 0.48412(15) 0.24595(13) 0.36438(11) 0.0319(4) Uani 1 1 d .
C7 C 0.40059(14) 0.22522(12) 0.29185(11) 0.0285(3) Uani 1 1 d .
H7A H 0.3442 0.1700 0.3097 0.034 Uiso 1 1 calc R
C8 C 0.47446(14) 0.18321(12) 0.21691(10) 0.0260(3) Uani 1 1 d .
C9 C 0.55129(14) 0.09341(12) 0.24573(11) 0.0304(4) Uani 1 1 d .
C10 C 0.20614(14) 0.31382(12) 0.26305(10) 0.0295(3) Uani 1 1 d .
C11 C 0.13442(15) 0.22660(13) 0.26883(11) 0.0357(4) Uani 1 1 d .
H11A H 0.1701 0.1616 0.2776 0.043 Uiso 1 1 calc R
C12 C 0.01095(17) 0.23474(15) 0.26183(14) 0.0459(5) Uani 1 1 d .
H12A H -0.0369 0.1750 0.2668 0.055 Uiso 1 1 calc R
C13 C -0.04340(16) 0.32782(15) 0.24782(14) 0.0499(5) Uani 1 1 d .
H13A H -0.1278 0.3325 0.2429 0.060 Uiso 1 1 calc R
C14 C 0.02728(17) 0.41439(14) 0.24106(13) 0.0457(5) Uani 1 1 d .
H14A H -0.0090 0.4789 0.2309 0.055 Uiso 1 1 calc R
C15 C 0.14984(15) 0.40800(13) 0.24885(11) 0.0367(4) Uani 1 1 d .
H15A H 0.1968 0.4683 0.2445 0.044 Uiso 1 1 calc R
C16 C 0.32455(14) 0.06627(12) 0.15433(10) 0.0283(4) Uani 1 1 d .
C17 C 0.26361(14) 0.04061(12) 0.07390(11) 0.0308(4) Uani 1 1 d .
C18 C 0.15282(16) -0.00788(14) 0.07812(13) 0.0418(4) Uani 1 1 d .
H18A H 0.1196 -0.0253 0.1308 0.050 Uiso 1 1 calc R
C19 C 0.09103(17) -0.03069(14) 0.00545(14) 0.0469(5) Uani 1 1 d .
H19A H 0.0153 -0.0633 0.0085 0.056 Uiso 1 1 calc R
C20 C 0.13902(17) -0.00633(13) -0.07095(13) 0.0425(4) Uani 1 1 d .
H20A H 0.0956 -0.0206 -0.1206 0.051 Uiso 1 1 calc R
C21 C 0.25055(17) 0.03895(13) -0.07574(11) 0.0380(4) Uani 1 1 d .
H21A H 0.2846 0.0535 -0.1288 0.046 Uiso 1 1 calc R
C22 C 0.31264(15) 0.06319(12) -0.00381(11) 0.0329(4) Uani 1 1 d .
H22A H 0.3887 0.0952 -0.0074 0.039 Uiso 1 1 calc R
C23 C 0.56037(15) 0.26597(12) 0.18068(11) 0.0301(4) Uani 1 1 d .
H23A H 0.5126 0.3250 0.1610 0.036 Uiso 1 1 calc R
H23B H 0.6140 0.2904 0.2256 0.036 Uiso 1 1 calc R
C24 C 0.63518(15) 0.22610(12) 0.10915(11) 0.0307(4) Uani 1 1 d .
C25 C 0.59760(16) 0.23788(14) 0.02681(11) 0.0381(4) Uani 1 1 d .
H25A H 0.5271 0.2758 0.0154 0.046 Uiso 1 1 calc R
C26 C 0.6610(2) 0.19539(17) -0.03868(13) 0.0516(5) Uani 1 1 d .
H26A H 0.6333 0.2033 -0.0944 0.062 Uiso 1 1 calc R
C27 C 0.7644(2) 0.14150(18) -0.02281(15) 0.0601(6) Uani 1 1 d .
H27A H 0.8076 0.1114 -0.0676 0.072 Uiso 1 1 calc R
C28 C 0.80488(19) 0.13132(17) 0.05793(16) 0.0564(6) Uani 1 1 d .
H28A H 0.8768 0.0950 0.0687 0.068 Uiso 1 1 calc R
C29 C 0.74111(16) 0.17389(15) 0.12377(13) 0.0420(4) Uani 1 1 d .
H29A H 0.7703 0.1672 0.1792 0.050 Uiso 1 1 calc R

loop_
_atom_site_aniso_label
_atom_site_aniso_U_11
_atom_site_aniso_U_22
_atom_site_aniso_U_33
_atom_site_aniso_U_23
_atom_site_aniso_U_13
_atom_site_aniso_U_12
O1 0.0373(6) 0.0428(7) 0.0342(7) 0.0042(6) -0.0067(5) 0.0044(5)
O2 0.0439(7) 0.0273(6) 0.0507(8) -0.0021(6) -0.0006(6) 0.0057(5)
O3 0.0483(7) 0.0343(6) 0.0302(7) 0.0011(5) 0.0014(5) -0.0119(5)
N1 0.0303(7) 0.0223(6) 0.0496(9) -0.0028(7) -0.0006(7) -0.0012(5)
N2 0.0351(7) 0.0266(6) 0.0255(7) 0.0019(6) -0.0055(6) -0.0050(5)
C1 0.0364(9) 0.0406(9) 0.0279(9) 0.0057(8) -0.0006(7) -0.0090(8)
C2 0.0438(11) 0.0637(13) 0.0395(11) 0.0103(10) -0.0133(9) -0.0144(9)
C3 0.0626(14) 0.0739(15) 0.0339(11) -0.0006(11) -0.0127(10) -0.0265(12)
C4 0.0781(15) 0.0551(12) 0.0312(11) -0.0109(10) 0.0019(11) -0.0282(11)
C5 0.0535(11) 0.0388(9) 0.0346(10) -0.0041(9) 0.0056(9) -0.0135(9)
C6 0.0370(9) 0.0337(9) 0.0250(9) 0.0010(7) 0.0022(7) -0.0118(7)
C7 0.0287(8) 0.0264(7) 0.0303(9) -0.0004(7) -0.0006(7) -0.0039(6)
C8 0.0289(8) 0.0237(7) 0.0253(8) 0.0026(7) -0.0040(6) 0.0002(6)
C9 0.0298(8) 0.0291(8) 0.0322(9) 0.0058(7) -0.0001(7) -0.0011(6)
C10 0.0323(8) 0.0323(8) 0.0238(8) -0.0030(7) 0.0001(7) -0.0003(7)
C11 0.0349(9) 0.0322(8) 0.0399(10) -0.0009(8) -0.0031(8) -0.0003(7)
C12 0.0352(9) 0.0412(10) 0.0612(14) -0.0009(10) -0.0059(9) -0.0042(8)
C13 0.0319(9) 0.0501(11) 0.0676(15) -0.0021(11) -0.0073(10) 0.0065(8)
C14 0.0423(10) 0.0369(9) 0.0579(13) -0.0051(10) -0.0033(9) 0.0085(8)
C15 0.0400(9) 0.0301(8) 0.0401(10) -0.0066(8) 0.0003(8) 0.0024(7)
C16 0.0309(8) 0.0264(8) 0.0275(9) -0.0025(7) 0.0016(7) -0.0009(6)
C17 0.0320(8) 0.0280(8) 0.0323(9) -0.0033(7) -0.0020(7) 0.0002(7)
C18 0.0408(10) 0.0424(10) 0.0420(11) -0.0120(9) 0.0054(8) -0.0107(8)
C19 0.0384(10) 0.0473(10) 0.0551(13) -0.0157(10) -0.0030(9) -0.0098(8)
C20 0.0471(10) 0.0372(9) 0.0432(11) -0.0134(9) -0.0159(9) 0.0042(8)
C21 0.0510(11) 0.0325(9) 0.0304(9) -0.0024(8) -0.0038(8) 0.0023(8)
C22 0.0370(9) 0.0303(8) 0.0315(9) -0.0015(8) -0.0014(8) -0.0001(7)
C23 0.0344(8) 0.0269(8) 0.0290(9) 0.0014(7) -0.0029(7) -0.0046(7)
C24 0.0315(8) 0.0297(8) 0.0308(9) 0.0001(7) 0.0021(7) -0.0094(7)
C25 0.0386(10) 0.0434(10) 0.0322(10) 0.0031(8) 0.0017(8) -0.0112(8)
C26 0.0570(13) 0.0630(13) 0.0348(11) -0.0027(10) 0.0088(9) -0.0221(11)
C27 0.0639(14) 0.0619(13) 0.0544(15) -0.0105(11) 0.0298(13) -0.0109(12)
C28 0.0425(11) 0.0543(12) 0.0725(17) 0.0041(12) 0.0210(11) 0.0034(10)
C29 0.0336(9) 0.0485(11) 0.0438(11) 0.0073(9) 0.0012(8) -0.0051(8)

loop_
_atom_type_symbol
_atom_type_description
_atom_type_scat_dispersion_real
_atom_type_scat_dispersion_imag
_atom_type_scat_source
C C 0.0181 0.0091 'International Tables Vol C Tables 4.2.6.8 and 6.1.1.4'
H H 0.0000 0.0000 'International Tables Vol C Tables 4.2.6.8 and 6.1.1.4'
N N 0.0311 0.0180 'International Tables Vol C Tables 4.2.6.8 and 6.1.1.4'
O O 0.0492 0.0322 'International Tables Vol C Tables 4.2.6.8 and 6.1.1.4'

loop_
_geom_angle_atom_site_label_1
_geom_angle_atom_site_label_2
_geom_angle_atom_site_label_3
_geom_angle
C9 O1 C1 121.37(13)
C10 N1 C7 125.25(14)
C10 N1 H1 113.4
C7 N1 H1 118.2
C16 N2 C8 124.83(14)
C16 N2 H2 113.7
C8 N2 H2 120.9
C6 C1 C2 123.21(18)
C6 C1 O1 121.56(15)
C2 C1 O1 115.15(17)
C3 C2 C1 118.3(2)
C3 C2 H2A 120.8
C1 C2 H2A 120.8
C4 C3 C2 120.2(2)
C4 C3 H3A 119.9
C2 C3 H3A 119.9
C3 C4 C5 120.6(2)
C3 C4 H4A 119.7
C5 C4 H4A 119.7
C4 C5 C6 120.7(2)
C4 C5 H5A 119.7
C6 C5 H5A 119.7
C1 C6 C5 117.02(17)
C1 C6 C7 119.22(15)
C5 C6 C7 123.73(16)
N1 C7 C6 113.58(14)
N1 C7 C8 111.62(14)
C6 C7 C8 109.04(13)
N1 C7 H7A 107.4
C6 C7 H7A 107.4
C8 C7 H7A 107.4
N2 C8 C9 109.08(13)
N2 C8 C7 110.85(12)
C9 C8 C7 109.72(13)
N2 C8 C23 108.04(13)
C9 C8 C23 107.41(12)
C7 C8 C23 111.65(13)
O2 C9 O1 117.89(15)
O2 C9 C8 125.02(16)
O1 C9 C8 116.95(14)
N1 C10 C11 123.82(15)
N1 C10 C15 118.14(15)
C11 C10 C15 118.01(15)
C12 C11 C10 120.18(17)
C12 C11 H11A 119.9
C10 C11 H11A 119.9
C13 C12 C11 121.27(18)
C13 C12 H12A 119.4
C11 C12 H12A 119.4
C12 C13 C14 118.83(16)
C12 C13 H13A 120.6
C14 C13 H13A 120.6
C15 C14 C13 120.73(17)
C15 C14 H14A 119.6
C13 C14 H14A 119.6
C14 C15 C10 120.97(17)
C14 C15 H15A 119.5
C10 C15 H15A 119.5
O3 C16 N2 122.43(15)
O3 C16 C17 123.15(14)
N2 C16 C17 114.38(14)
C22 C17 C18 119.37(16)
C22 C17 C16 122.86(15)
C18 C17 C16 117.76(16)
C19 C18 C17 120.05(18)
C19 C18 H18A 120.0
C17 C18 H18A 120.0
C20 C19 C18 120.19(17)
C20 C19 H19A 119.9
C18 C19 H19A 119.9
C19 C20 C21 120.08(17)
C19 C20 H20A 120.0
C21 C20 H20A 120.0
C22 C21 C20 120.37(18)
C22 C21 H21A 119.8
C20 C21 H21A 119.8
C21 C22 C17 119.89(16)
C21 C22 H22A 120.1
C17 C22 H22A 120.1
C24 C23 C8 112.57(13)
C24 C23 H23A 109.1
C8 C23 H23A 109.1
C24 C23 H23B 109.1
C8 C23 H23B 109.1
H23A C23 H23B 107.8
C29 C24 C25 118.17(17)
C29 C24 C23 120.99(16)
C25 C24 C23 120.80(16)
C26 C25 C24 121.25(19)
C26 C25 H25A 119.4
C24 C25 H25A 119.4
C27 C26 C25 119.8(2)
C27 C26 H26A 120.1
C25 C26 H26A 120.1
C28 C27 C26 119.9(2)
C28 C27 H27A 120.0
C26 C27 H27A 120.0
C27 C28 C29 120.3(2)
C27 C28 H28A 119.8
C29 C28 H28A 119.8
C24 C29 C28 120.5(2)
C24 C29 H29A 119.7
C28 C29 H29A 119.7

loop_
_geom_bond_atom_site_label_1
_geom_bond_atom_site_label_2
_geom_bond_distance
O1 C9 1.360(2)
O1 C1 1.409(2)
O2 C9 1.1940(19)
O3 C16 1.226(2)
N1 C10 1.388(2)
N1 C7 1.436(2)
N1 H1 0.8900
N2 C16 1.357(2)
N2 C8 1.443(2)
N2 H2 0.8900
C1 C6 1.384(3)
C1 C2 1.384(2)
C2 C3 1.382(3)
C2 H2A 0.9500
C3 C4 1.375(3)
C3 H3A 0.9500
C4 C5 1.389(3)
C4 H4A 0.9500
C5 C6 1.392(3)
C5 H5A 0.9500
C6 C7 1.515(2)
C7 C8 1.557(2)
C7 H7A 1.0000
C8 C9 1.527(2)
C8 C23 1.560(2)
C10 C11 1.398(2)
C10 C15 1.402(2)
C11 C12 1.390(2)
C11 H11A 0.9500
C12 C13 1.379(3)
C12 H12A 0.9500
C13 C14 1.385(3)
C13 H13A 0.9500
C14 C15 1.380(3)
C14 H14A 0.9500
C15 H15A 0.9500
C16 C17 1.495(2)
C17 C22 1.392(2)
C17 C18 1.394(2)
C18 C19 1.386(3)
C18 H18A 0.9500
C19 C20 1.373(3)
C19 H19A 0.9500
C20 C21 1.384(3)
C20 H20A 0.9500
C21 C22 1.382(2)
C21 H21A 0.9500
C22 H22A 0.9500
C23 C24 1.512(2)
C23 H23A 0.9900
C23 H23B 0.9900
C24 C29 1.388(2)
C24 C25 1.392(2)
C25 C26 1.382(3)
C25 H25A 0.9500
C26 C27 1.378(3)
C26 H26A 0.9500
C27 C28 1.376(3)
C27 H27A 0.9500
C28 C29 1.390(3)
C28 H28A 0.9500
C29 H29A 0.9500

loop_
_geom_hbond_atom_site_label_D
_geom_hbond_atom_site_label_H
_geom_hbond_atom_site_label_A
_geom_hbond_distance_DH
_geom_hbond_distance_HA
_geom_hbond_distance_DA
_geom_hbond_angle_DHA
_geom_hbond_site_symmetry_A
N1 H1 O2 0.89 2.05 2.9391(18) 175.8 3_655

loop_
_geom_torsion_atom_site_label_1
_geom_torsion_atom_site_label_2
_geom_torsion_atom_site_label_3
_geom_torsion_atom_site_label_4
_geom_torsion
C9 O1 C1 C6 14.2(2)
C9 O1 C1 C2 -168.80(15)
C6 C1 C2 C3 1.8(3)
O1 C1 C2 C3 -175.11(17)
C1 C2 C3 C4 -0.3(3)
C2 C3 C4 C5 -1.4(3)
C3 C4 C5 C6 1.8(3)
C2 C1 C6 C5 -1.4(3)
O1 C1 C6 C5 175.30(15)
C2 C1 C6 C7 -179.48(16)
O1 C1 C6 C7 -2.8(2)
C4 C5 C6 C1 -0.4(3)
C4 C5 C6 C7 177.59(17)
C10 N1 C7 C6 -124.85(17)
C10 N1 C7 C8 111.38(17)
C1 C6 C7 N1 -155.66(15)
C5 C6 C7 N1 26.4(2)
C1 C6 C7 C8 -30.5(2)
C5 C6 C7 C8 151.58(15)
C16 N2 C8 C9 51.6(2)
C16 N2 C8 C7 -69.30(19)
C16 N2 C8 C23 168.07(14)
N1 C7 C8 N2 -61.47(17)
C6 C7 C8 N2 172.24(13)
N1 C7 C8 C9 178.00(12)
C6 C7 C8 C9 51.70(16)
N1 C7 C8 C23 59.04(16)
C6 C7 C8 C23 -67.25(17)
C1 O1 C9 O2 -172.66(15)
C1 O1 C9 C8 11.4(2)
N2 C8 C9 O2 18.3(2)
C7 C8 C9 O2 139.88(16)
C23 C8 C9 O2 -98.59(18)
N2 C8 C9 O1 -166.05(13)
C7 C8 C9 O1 -44.45(18)
C23 C8 C9 O1 77.09(17)
C7 N1 C10 C11 -9.5(3)
C7 N1 C10 C15 172.41(16)
N1 C10 C11 C12 -179.08(18)
C15 C10 C11 C12 -1.0(3)
C10 C11 C12 C13 1.0(3)
C11 C12 C13 C14 -0.3(3)
C12 C13 C14 C15 -0.5(3)
C13 C14 C15 C10 0.6(3)
N1 C10 C15 C14 178.41(18)
C11 C10 C15 C14 0.2(3)
C8 N2 C16 O3 9.1(3)
C8 N2 C16 C17 -173.23(14)
O3 C16 C17 C22 -153.37(17)
N2 C16 C17 C22 29.0(2)
O3 C16 C17 C18 26.8(2)
N2 C16 C17 C18 -150.91(15)
C22 C17 C18 C19 -1.7(3)
C16 C17 C18 C19 178.15(16)
C17 C18 C19 C20 0.5(3)
C18 C19 C20 C21 1.5(3)
C19 C20 C21 C22 -2.2(3)
C20 C21 C22 C17 1.0(2)
C18 C17 C22 C21 1.0(2)
C16 C17 C22 C21 -178.86(15)
N2 C8 C23 C24 -59.24(17)
C9 C8 C23 C24 58.30(18)
C7 C8 C23 C24 178.62(13)
C8 C23 C24 C29 -84.54(19)
C8 C23 C24 C25 93.35(18)
C29 C24 C25 C26 2.6(3)
C23 C24 C25 C26 -175.34(16)
C24 C25 C26 C27 -1.0(3)
C25 C26 C27 C28 -0.8(3)
C26 C27 C28 C29 0.9(3)
C25 C24 C29 C28 -2.5(3)
C23 C24 C29 C28 175.45(17)
C27 C28 C29 C24 0.8(3)
